data_4334353
loop_
_publ_author_name
'Sumi Ganguly'
'Pradip Pachfule'
'Sukhen Bala'
'Arijit Goswami'
'Sudeshna Bhattacharya'
'Raju Mondal'

_publ_section_title
;
 Azide-Functionalized Lanthanide-Based Metal-Organic Frameworks Showing
 Selective CO2 Gas Adsorption and Postsynthetic Cavity Expansion
;
_journal_name_full 'Inorganic Chemistry'
_journal_page_first 3588
_journal_page_last 3590
_journal_paper_doi 10.1021/ic302823r
_journal_volume 52
_journal_year 2013
_chemical_formula_sum 'C60 H61 Gd4 N22 O34'
_chemical_formula_weight 2263.31
_chemical_name_systematic
; 
 ? 
;
_space_group_IT_number 2
_symmetry_cell_setting triclinic
_symmetry_space_group_name_Hall '-P 1'
_symmetry_space_group_name_H-M 'P -1'
_atom_sites_solution_hydrogens geom
_atom_sites_solution_primary direct
_atom_sites_solution_secondary difmap
_audit_creation_method SHELXL-97
_cell_angle_alpha 85.519(2)
_cell_angle_beta 77.383(2)
_cell_angle_gamma 84.823(2)
_cell_formula_units_Z 2
_cell_length_a 12.9215(5)
_cell_length_b 14.1331(6)
_cell_length_c 21.8864(9)
_cell_measurement_reflns_used 13193
_cell_measurement_temperature 120(2)
_cell_measurement_theta_max 33.10
_cell_measurement_theta_min 2.32
_cell_volume 3877.5(3)
_computing_cell_refinement 'Bruker APEX-2'
_computing_data_collection 'Bruker APEX-2'
_computing_data_reduction 'Bruker SHELXTL'
_computing_molecular_graphics 'Bruker SHELXTL'
_computing_publication_material 'Bruker SHELXTL'
_computing_structure_refinement 'SHELXL-97 (Sheldrick, 1997)'
_computing_structure_solution 'SHELXS-97 (Sheldrick, 1990)'
_diffrn_ambient_temperature 120(2)
_diffrn_detector_area_resol_mean 8
_diffrn_measured_fraction_theta_full 0.960
_diffrn_measured_fraction_theta_max 0.960
_diffrn_measurement_device_type 'Bruker APEX-2 CCD area detector'
_diffrn_measurement_method '/w scans'
_diffrn_radiation_monochromator graphite
_diffrn_radiation_source 'fine-focus sealed tube'
_diffrn_radiation_type MoK\a
_diffrn_radiation_wavelength 0.71073
_diffrn_reflns_av_R_equivalents 0.0553
_diffrn_reflns_av_sigmaI/netI 0.0730
_diffrn_reflns_limit_h_max 18
_diffrn_reflns_limit_h_min -14
_diffrn_reflns_limit_k_max 20
_diffrn_reflns_limit_k_min -20
_diffrn_reflns_limit_l_max 32
_diffrn_reflns_limit_l_min -32
_diffrn_reflns_number 69860
_diffrn_reflns_theta_full 31.50
_diffrn_reflns_theta_max 31.50
_diffrn_reflns_theta_min 1.62
_diffrn_standards_decay_% 0
_exptl_absorpt_coefficient_mu 3.480
_exptl_absorpt_correction_T_max 1.0000
_exptl_absorpt_correction_T_min 0.608286
_exptl_absorpt_correction_type multi-scan
_exptl_absorpt_process_details 'SADABS v.2.03 (Bruker, 2001), R(int)=0.0819 before correction'
_exptl_crystal_colour Yellow
_exptl_crystal_density_diffrn 1.939
_exptl_crystal_description Block
_exptl_crystal_F_000 2206
_exptl_crystal_size_max 0.24
_exptl_crystal_size_mid 0.24
_exptl_crystal_size_min 0.20
_refine_diff_density_max 2.900
_refine_diff_density_min -1.373
_refine_diff_density_rms 0.208
_refine_ls_extinction_method none
_refine_ls_goodness_of_fit_ref 1.049
_refine_ls_hydrogen_treatment mixed
_refine_ls_matrix_type full
_refine_ls_number_parameters 1129
_refine_ls_number_reflns 24738
_refine_ls_number_restraints 0
_refine_ls_restrained_S_all 1.049
_refine_ls_R_factor_all 0.0678
_refine_ls_R_factor_gt 0.0450
_refine_ls_shift/su_max 0.003
_refine_ls_shift/su_mean 0.000
_refine_ls_structure_factor_coef Fsqd
_refine_ls_weighting_details 'calc w=1/[\s^2^(Fo^2^)+(0.0481P)^2^+0.0000P] where P=(Fo^2^+2Fc^2^)/3'
_refine_ls_weighting_scheme calc
_refine_ls_wR_factor_gt 0.1004
_refine_ls_wR_factor_ref 0.1089
_reflns_number_gt 18482
_reflns_number_total 24738
_reflns_threshold_expression I>2\s(I)
_cod_data_source_file ic302823r_si_003.cif
_cod_data_source_block 12sg025_0m
_cod_database_code 4334353

loop_
_symmetry_equiv_pos_as_xyz
'x, y, z'
'-x, -y, -z'

loop_
_atom_site_label
_atom_site_type_symbol
_atom_site_fract_x
_atom_site_fract_y
_atom_site_fract_z
_atom_site_U_iso_or_equiv
_atom_site_adp_type
_atom_site_occupancy
_atom_site_symmetry_multiplicity
_atom_site_calc_flag
_atom_site_refinement_flags
_atom_site_disorder_assembly
_atom_site_disorder_group
Gd1 Gd 0.613052(17) 1.001251(14) 0.861282(9) 0.01345(5) Uani 1 1 d . . .
Gd2 Gd 0.535580(17) 0.565803(14) 0.674687(9) 0.01300(5) Uani 1 1 d . . .
Gd3 Gd 0.879972(17) 0.769740(14) 0.697909(9) 0.01428(5) Uani 1 1 d . . .
Gd4 Gd 0.409354(17) 0.296878(14) 0.805343(9) 0.01274(5) Uani 1 1 d . . .
O1 O 0.6629(3) 0.6457(3) 0.59141(14) 0.0280(8) Uani 1 1 d . . .
O2 O 0.5392(3) 0.5777(2) 0.56002(14) 0.0242(7) Uani 1 1 d . . .
O3 O 0.3145(3) 0.3712(2) 0.73592(13) 0.0174(6) Uani 1 1 d . . .
O4 O 0.3950(3) 0.4801(2) 0.66672(14) 0.0192(7) Uani 1 1 d . . .
N1 N 0.8562(5) 0.8252(4) 0.3978(2) 0.0568(18) Uani 1 1 d . . .
N2 N 0.9072(4) 0.8410(4) 0.3437(2) 0.0381(12) Uani 1 1 d . . .
N3 N 0.9569(5) 0.8620(4) 0.2970(2) 0.0529(15) Uani 1 1 d . . .
C1 C 0.6656(4) 0.6576(3) 0.4815(2) 0.0206(10) Uani 1 1 d . . .
C2 C 0.7385(5) 0.7267(4) 0.4687(2) 0.0311(12) Uani 1 1 d . . .
H2A H 0.7578 0.7545 0.5013 0.037 Uiso 1 1 calc R . .
C3 C 0.7825(5) 0.7538(4) 0.4067(2) 0.0350(14) Uani 1 1 d . . .
C4 C 0.7532(4) 0.7127(4) 0.3578(2) 0.0251(11) Uani 1 1 d . . .
H4A H 0.7802 0.7333 0.3164 0.030 Uiso 1 1 calc R . .
C5 C 0.6831(4) 0.6407(3) 0.37103(19) 0.0185(9) Uani 1 1 d . . .
C6 C 0.6380(4) 0.6146(3) 0.43304(19) 0.0172(9) Uani 1 1 d . . .
H6A H 0.5893 0.5683 0.4421 0.021 Uiso 1 1 calc R . .
C7 C 0.6191(4) 0.6252(3) 0.54799(19) 0.0178(9) Uani 1 1 d . . .
C8 C 0.3447(4) 0.4072(3) 0.68099(19) 0.0164(9) Uani 1 1 d . . .
O1A O 0.5301(3) 0.7333(2) 0.70624(15) 0.0214(7) Uani 1 1 d . . .
O2A O 0.3960(3) 0.6921(2) 0.67033(16) 0.0248(7) Uani 1 1 d . . .
O3A O 0.4796(3) 1.0634(3) 0.80794(16) 0.0278(8) Uani 1 1 d . . .
O4A O 0.3520(3) 1.1573(2) 0.77726(17) 0.0267(8) Uani 1 1 d . . .
N1A N 0.0884(4) 0.9179(4) 0.7539(3) 0.0512(15) Uani 1 1 d . . .
N2A N 0.0274(4) 0.9678(3) 0.7911(3) 0.0401(12) Uani 1 1 d . . .
N3A N -0.0370(4) 1.0078(4) 0.8251(3) 0.0482(14) Uani 1 1 d . . .
C1A C 0.3720(4) 0.8386(3) 0.7208(2) 0.0208(9) Uani 1 1 d . . .
C2A C 0.2630(4) 0.8440(4) 0.7252(3) 0.0295(11) Uani 1 1 d . . .
H2AA H 0.2324 0.7950 0.7113 0.035 Uiso 1 1 calc R . .
C3A C 0.1992(4) 0.9219(4) 0.7502(3) 0.0325(12) Uani 1 1 d . . .
C4A C 0.2446(4) 0.9979(3) 0.7671(2) 0.0250(10) Uani 1 1 d . . .
H4AA H 0.2024 1.0522 0.7809 0.030 Uiso 1 1 calc R . .
C5A C 0.3539(4) 0.9930(3) 0.7634(2) 0.0194(9) Uani 1 1 d . . .
C6A C 0.4180(4) 0.9129(3) 0.7407(2) 0.0179(9) Uani 1 1 d . . .
H6AA H 0.4908 0.9092 0.7390 0.021 Uiso 1 1 calc R . .
C7A C 0.4365(4) 0.7506(3) 0.6977(2) 0.0184(9) Uani 1 1 d . . .
C8A C 0.4001(4) 1.0764(3) 0.7841(2) 0.0195(9) Uani 1 1 d . . .
O1B O 0.5218(3) 0.8843(2) 0.94297(14) 0.0224(7) Uani 1 1 d . . .
O2B O 0.5313(3) 0.8587(2) 0.84440(14) 0.0227(7) Uani 1 1 d . . .
O3B O 0.4057(3) 0.4362(2) 0.85364(15) 0.0264(8) Uani 1 1 d . . .
O4B O 0.4658(3) 0.5470(2) 0.78094(14) 0.0239(7) Uani 1 1 d . . .
N1B N 0.3699(6) 0.5876(4) 1.0620(2) 0.061(2) Uani 1 1 d . . .
N2B N 0.3362(5) 0.5075(4) 1.0765(2) 0.0555(18) Uani 1 1 d . . .
N3B N 0.3025(7) 0.4383(5) 1.0964(3) 0.075(2) Uani 1 1 d . . .
C1B C 0.4694(4) 0.7353(3) 0.9193(2) 0.0198(9) Uani 1 1 d . . .
C2B C 0.4372(5) 0.7042(4) 0.9818(2) 0.0314(13) Uani 1 1 d . . .
H2BA H 0.4393 0.7438 1.0134 0.038 Uiso 1 1 calc R . .
C3B C 0.4017(5) 0.6134(4) 0.9968(2) 0.0372(15) Uani 1 1 d . . .
C4B C 0.3993(5) 0.5534(4) 0.9495(2) 0.0278(12) Uani 1 1 d . . .
H4BA H 0.3753 0.4929 0.9595 0.033 Uiso 1 1 calc R . .
C5B C 0.4329(4) 0.5850(3) 0.88728(19) 0.0173(9) Uani 1 1 d . . .
C6B C 0.4677(4) 0.6753(3) 0.8720(2) 0.0190(9) Uani 1 1 d . . .
H6BA H 0.4898 0.6959 0.8301 0.023 Uiso 1 1 calc R . .
C7B C 0.5092(4) 0.8307(3) 0.9016(2) 0.0191(9) Uani 1 1 d . . .
C8B C 0.4355(4) 0.5181(3) 0.83691(19) 0.0172(9) Uani 1 1 d . . .
O1C O 0.2277(3) 0.3125(2) 0.86986(14) 0.0223(7) Uani 1 1 d . . .
O2C O 0.3520(3) 0.2361(2) 0.91233(14) 0.0225(7) Uani 1 1 d . . .
O3C O 0.7407(3) 0.8753(3) 0.86006(16) 0.0376(10) Uani 1 1 d . . .
O4C O 0.8839(2) 0.8040(2) 0.80158(14) 0.0188(6) Uani 1 1 d . . .
N1C N -0.1060(7) 0.3283(7) 1.0461(4) 0.0256(19) Uiso 0.50 1 d P A 1
N2C N -0.1250(8) 0.3720(7) 0.9998(4) 0.036(2) Uiso 0.50 1 d P A 1
N3C N -0.1537(12) 0.4152(10) 0.9595(7) 0.070(4) Uiso 0.50 1 d P A 1
N1C' N -0.1115(9) 0.2901(8) 1.0344(5) 0.036(2) Uiso 0.50 1 d P A 2
N2C' N -0.1734(12) 0.2629(11) 1.0789(7) 0.074(4) Uiso 0.50 1 d P A 2
N3C' N -0.2383(13) 0.2378(12) 1.1217(8) 0.082(4) Uiso 0.50 1 d P A 2
C1C C 0.1799(4) 0.2614(3) 0.9782(2) 0.0212(10) Uani 1 1 d . . .
C2C C 0.0734(4) 0.2923(4) 0.9814(2) 0.0327(13) Uani 1 1 d . A .
H2CA H 0.0516 0.3196 0.9458 0.039 Uiso 1 1 calc R . .
C3C C 0.0000(4) 0.2822(5) 1.0376(2) 0.0358(14) Uani 1 1 d . . .
C4C C 0.0320(4) 0.2428(4) 1.0910(2) 0.0278(11) Uani 1 1 d . A .
H4CA H -0.0175 0.2356 1.1286 0.033 Uiso 1 1 calc R . .
C5C C 0.1388(4) 0.2139(3) 1.0880(2) 0.0204(9) Uani 1 1 d . . .
C6C C 0.2113(4) 0.2207(3) 1.0314(2) 0.0186(9) Uani 1 1 d . A .
H6CA H 0.2817 0.1978 1.0291 0.022 Uiso 1 1 calc R . .
C7C C 0.2566(4) 0.2707(3) 0.9167(2) 0.0181(9) Uani 1 1 d . . .
C8C C 0.8256(4) 0.8255(3) 0.8531(2) 0.0176(9) Uani 1 1 d . . .
O1D O 0.6279(3) 0.4157(2) 0.64277(15) 0.0226(7) Uani 1 1 d . . .
O2D O 0.5356(3) 0.3163(2) 0.71307(14) 0.0234(7) Uani 1 1 d . . .
O3D O 0.6943(3) 0.9938(2) 0.75542(15) 0.0302(9) Uani 1 1 d . . .
O4D O 0.8372(3) 0.9345(2) 0.68831(15) 0.0253(8) Uani 1 1 d . . .
N1D N 0.9321(4) 0.2134(3) 0.5249(2) 0.0350(12) Uani 1 1 d . . .
N2D N 0.9992(4) 0.1469(3) 0.50592(19) 0.0291(10) Uani 1 1 d . . .
N3D N 1.0648(4) 0.0944(3) 0.4847(2) 0.0358(11) Uani 1 1 d . . .
C1D C 0.6958(4) 0.2536(3) 0.6502(2) 0.0180(9) Uani 1 1 d . . .
C2D C 0.7764(4) 0.2658(3) 0.5971(2) 0.0207(10) Uani 1 1 d . . .
H2DA H 0.7789 0.3234 0.5734 0.025 Uiso 1 1 calc R . .
C3D C 0.8531(4) 0.1920(3) 0.5797(2) 0.0228(10) Uani 1 1 d . . .
C4D C 0.8519(4) 1.1052(3) 0.6153(2) 0.0220(10) Uani 1 1 d . . .
C5D C 0.7703(4) 1.0932(3) 0.66810(19) 0.0198(9) Uani 1 1 d . . .
C6D C 0.6917(4) 1.1662(3) 0.6848(2) 0.0190(9) Uani 1 1 d . . .
C7D C 0.6134(4) 0.3338(3) 0.66968(19) 0.0177(9) Uani 1 1 d . . .
C8D C 0.7671(4) 0.9997(3) 0.7071(2) 0.0212(10) Uani 1 1 d . . .
O1E O 0.6834(3) 0.5651(2) 0.71686(15) 0.0231(7) Uani 1 1 d . . .
O2E O 0.8390(3) 0.6103(2) 0.72508(17) 0.0272(8) Uani 1 1 d . . .
O3E O 0.6951(3) 1.1449(2) 0.84005(15) 0.0229(7) Uani 1 1 d . . .
O4E O 0.5676(3) 0.2595(2) 0.83472(15) 0.0223(7) Uani 1 1 d . . .
H4EA H 0.5308 0.2269 0.8622 0.033 Uiso 1 1 calc R . .
N1E N 1.0388(4) 0.3125(3) 0.7888(2) 0.0316(10) Uani 1 1 d . . .
N2E N 1.0576(3) 0.2375(3) 0.8204(2) 0.0269(9) Uani 1 1 d . . .
N3E N 1.0834(4) 0.1729(3) 0.8481(2) 0.0347(11) Uani 1 1 d . . .
C1E C 0.7975(4) 0.4529(3) 0.7606(2) 0.0183(9) Uani 1 1 d . . .
C2E C 0.9036(4) 0.4249(3) 0.7623(2) 0.0243(10) Uani 1 1 d . . .
H2EA H 0.9564 0.4666 0.7473 0.029 Uiso 1 1 calc R . .
C3E C 0.9293(4) 0.3343(3) 0.7867(2) 0.0226(10) Uani 1 1 d . . .
C4E C 0.8515(4) 0.2706(3) 0.8083(2) 0.0191(9) Uani 1 1 d . . .
H4EB H 0.8697 0.2093 0.8232 0.023 Uiso 1 1 calc R . .
C5E C 0.7462(4) 0.2998(3) 0.8072(2) 0.0173(9) Uani 1 1 d . . .
C6E C 0.7195(4) 0.3903(3) 0.78354(19) 0.0164(9) Uani 1 1 d . . .
H6EA H 0.6489 0.4092 0.7830 0.020 Uiso 1 1 calc R . .
C7E C 0.7701(4) 0.5495(3) 0.7322(2) 0.0188(9) Uani 1 1 d . . .
C8E C 0.6629(4) 1.2303(3) 0.8293(2) 0.0173(9) Uani 1 1 d . . .
O1S O 1.0351(3) 0.6819(2) 0.73140(15) 0.0231(7) Uani 1 1 d . . .
N1S N 1.0977(4) 0.5814(3) 0.8041(2) 0.0293(10) Uani 1 1 d . . .
C1S C 1.0732(6) 0.5190(5) 0.8605(3) 0.0513(18) Uani 1 1 d . . .
H1SA H 0.9978 0.5238 0.8770 0.077 Uiso 1 1 calc R . .
H1SB H 1.1091 0.5376 0.8912 0.077 Uiso 1 1 calc R . .
H1SC H 1.0964 0.4545 0.8505 0.077 Uiso 1 1 calc R . .
C2S C 1.2086(5) 0.5896(5) 0.7756(3) 0.0464(16) Uani 1 1 d . . .
H2SA H 1.2149 0.6181 0.7338 0.070 Uiso 1 1 calc R . .
H2SB H 1.2455 0.5275 0.7740 0.070 Uiso 1 1 calc R . .
H2SC H 1.2391 0.6286 0.8000 0.070 Uiso 1 1 calc R . .
C3S C 1.0207(4) 0.6293(3) 0.7801(2) 0.0251(10) Uani 1 1 d . . .
H3SA H 0.9509 0.6227 0.8014 0.030 Uiso 1 1 calc R . .
O1SA O 0.9604(3) 0.6734(3) 0.61087(17) 0.0334(9) Uani 1 1 d . . .
N1SA N 0.9909(5) 0.5182(4) 0.5910(3) 0.0516(15) Uani 1 1 d . . .
C1SA C 0.9576(18) 0.4303(14) 0.5815(10) 0.087(6) Uiso 0.50 1 d P B 1
H1SD H 0.8842 0.4377 0.5787 0.130 Uiso 0.50 1 calc PR B 1
H1SE H 0.9660 0.3860 0.6160 0.130 Uiso 0.50 1 calc PR B 1
H1SF H 0.9999 0.4067 0.5432 0.130 Uiso 0.50 1 calc PR B 1
C2SA C 1.1058(16) 0.5166(14) 0.5993(9) 0.083(5) Uiso 0.50 1 d P B 1
H2SD H 1.1308 0.5791 0.5893 0.124 Uiso 0.50 1 calc PR B 1
H2SE H 1.1501 0.4725 0.5719 0.124 Uiso 0.50 1 calc PR B 1
H2SF H 1.1086 0.4973 0.6420 0.124 Uiso 0.50 1 calc PR B 1
C3SA C 0.9384(10) 0.5981(10) 0.6004(6) 0.041(3) Uani 0.50 1 d P B 1
H3SC H 0.8673 0.5969 0.5986 0.049 Uiso 0.50 1 calc PR B 1
C1SB C 0.8797(11) 0.5108(10) 0.5764(7) 0.050(3) Uani 0.50 1 d P B 2
H1SG H 0.8475 0.5736 0.5695 0.075 Uiso 0.50 1 calc PR B 2
H1SH H 0.8355 0.4782 0.6112 0.075 Uiso 0.50 1 calc PR B 2
H1SI H 0.8873 0.4762 0.5394 0.075 Uiso 0.50 1 calc PR B 2
C2SB C 1.0504(14) 0.4250(12) 0.5915(8) 0.066(4) Uiso 0.50 1 d P B 2
H2SG H 1.0058 0.3794 0.6166 0.099 Uiso 0.50 1 calc PR B 2
H2SH H 1.1118 0.4294 0.6088 0.099 Uiso 0.50 1 calc PR B 2
H2SI H 1.0725 0.4050 0.5494 0.099 Uiso 0.50 1 calc PR B 2
C3SB C 1.0133(11) 0.5955(10) 0.6062(6) 0.043(3) Uani 0.50 1 d P B 2
H3SD H 1.0802 0.5949 0.6156 0.051 Uiso 0.50 1 calc PR B 2
O1SC O 0.6928(3) 1.0169(3) 0.94897(17) 0.0322(9) Uani 1 1 d . . .
N1SC N 0.8112(8) 1.0277(8) 1.0084(5) 0.034(2) Uani 0.50 1 d P C 1
C1SC C 0.9226(11) 1.0307(12) 1.0035(9) 0.067(5) Uani 0.50 1 d P C 1
H1SJ H 0.9553 1.0524 0.9617 0.101 Uiso 0.50 1 calc PR C 1
H1SK H 0.9530 0.9682 1.0129 0.101 Uiso 0.50 1 calc PR C 1
H1SL H 0.9347 1.0736 1.0327 0.101 Uiso 0.50 1 calc PR C 1
C2SC C 0.7474(10) 0.9996(10) 1.0668(5) 0.044(3) Uani 0.50 1 d P C 1
H2SJ H 0.6813 0.9802 1.0605 0.066 Uiso 0.50 1 calc PR C 1
H2SK H 0.7336 1.0521 1.0935 0.066 Uiso 0.50 1 calc PR C 1
H2SL H 0.7839 0.9473 1.0861 0.066 Uiso 0.50 1 calc PR C 1
C3SC C 0.7743(12) 1.0350(10) 0.9556(5) 0.047(4) Uani 0.50 1 d P C 1
H3SF H 0.8205 1.0575 0.9198 0.056 Uiso 0.50 1 calc PR C 1
N1SD N 0.7688(9) 1.0786(8) 1.0173(5) 0.039(2) Uani 0.50 1 d P C 2
C1SD C 0.8248(18) 1.1501(16) 0.9655(10) 0.101(7) Uiso 0.50 1 d P C 2
H1SM H 0.8501 1.1186 0.9272 0.152 Uiso 0.50 1 calc PR C 2
H1SN H 0.8838 1.1731 0.9786 0.152 Uiso 0.50 1 calc PR C 2
H1SO H 0.7752 1.2026 0.9589 0.152 Uiso 0.50 1 calc PR C 2
C2SD C 0.7787(16) 1.105(2) 1.0736(9) 0.123(11) Uani 0.50 1 d P C 2
H2SM H 0.7094 1.1175 1.0996 0.185 Uiso 0.50 1 calc PR C 2
H2SN H 0.8165 1.1618 1.0678 0.185 Uiso 0.50 1 calc PR C 2
H2SO H 0.8174 1.0550 1.0934 0.185 Uiso 0.50 1 calc PR C 2
C3SD C 0.7101(11) 1.0304(13) 0.9965(8) 0.062(5) Uani 0.50 1 d P C 2
H3SE H 0.6682 0.9953 1.0287 0.075 Uiso 0.50 1 calc PR C 2
O1W O 1.3595(4) 0.6175(3) 0.4995(2) 0.0591(13) Uani 1 1 d . . .
O2W O 1.2327(5) 0.7267(5) 0.5977(3) 0.093(2) Uani 1 1 d . . .
O3W O 0.7718(3) 0.7882(2) 0.61998(15) 0.0242(7) Uani 1 1 d . . .
H3WA H 0.7356 0.8389 0.6236 0.036 Uiso 1 1 calc R B .
O4W O 1.0380(3) 0.8405(3) 0.63751(18) 0.0325(9) Uani 1 1 d . . .
H4WA H 1.0869 0.7991 0.6299 0.049 Uiso 1 1 calc R B .
O5W O 0.6997(3) 0.7739(3) 0.75529(16) 0.0273(8) Uani 1 1 d . . .
H5WA H 0.6614 0.7597 0.7326 0.041 Uiso 1 1 calc R B .
O6W O 0.4890(3) 1.0921(2) 0.93538(14) 0.0222(7) Uani 1 1 d . . .
H6WA H 0.5063 1.0855 0.9694 0.033 Uiso 1 1 calc R C .
O1SE O 0.6310(6) 0.9360(5) 0.6005(3) 0.082(2) Uani 1 1 d . . .
C2SE C 0.4909(13) 1.1037(12) 0.5970(7) 0.137(5) Uiso 1 1 d . . .
N1SE N 0.4666(15) 1.0354(13) 0.5910(8) 0.086(5) Uiso 0.50 1 d P D 1
C1SE C 0.377(3) 1.005(2) 0.5935(15) 0.160(12) Uiso 0.50 1 d P D 1
H1SP H 0.3410 1.0445 0.5655 0.240 Uiso 0.50 1 calc PR D 1
H1SQ H 0.3355 1.0078 0.6355 0.240 Uiso 0.50 1 calc PR D 1
H1SR H 0.3860 0.9409 0.5812 0.240 Uiso 0.50 1 calc PR D 1
C3SE C 0.569(3) 0.947(3) 0.5961(15) 0.135(12) Uiso 0.50 1 d P D 1
H3SB H 0.5431 0.8894 0.5923 0.162 Uiso 0.50 1 calc PR D 1
N1SF N 0.5692(9) 1.0695(8) 0.5585(5) 0.041(2) Uiso 0.50 1 d P D 2
C3SF C 0.6372(11) 0.9982(9) 0.5684(6) 0.039(3) Uiso 0.50 1 d P D 2
H3SG H 0.7044 1.0022 0.5426 0.046 Uiso 0.50 1 calc PR D 2
C2SF C 0.603(2) 1.1409(19) 0.5063(12) 0.129(9) Uiso 0.50 1 d P D 2
H2SP H 0.6049 1.2014 0.5230 0.194 Uiso 0.50 1 calc PR D 2
H2SQ H 0.5530 1.1466 0.4792 0.194 Uiso 0.50 1 calc PR D 2
H2SR H 0.6722 1.1211 0.4829 0.194 Uiso 0.50 1 calc PR D 2
H6D H 0.643(4) 1.161(3) 0.718(2) 0.016(12) Uiso 1 1 d . . .

loop_
_atom_site_aniso_label
_atom_site_aniso_U_11
_atom_site_aniso_U_22
_atom_site_aniso_U_33
_atom_site_aniso_U_23
_atom_site_aniso_U_13
_atom_site_aniso_U_12
Gd1 0.01581(11) 0.01102(10) 0.01307(9) -0.00117(7) -0.00208(8) -0.00070(8)
Gd2 0.01758(11) 0.01004(9) 0.01185(9) -0.00200(7) -0.00419(8) 0.00022(8)
Gd3 0.01620(11) 0.01129(10) 0.01420(9) -0.00015(7) -0.00170(8) 0.00078(8)
Gd4 0.01495(11) 0.01107(10) 0.01229(9) -0.00133(7) -0.00305(7) -0.00064(8)
O1 0.037(2) 0.034(2) 0.0159(15) -0.0004(14) -0.0076(14) -0.0170(17)
O2 0.030(2) 0.0275(18) 0.0160(15) -0.0022(13) -0.0046(14) -0.0087(15)
O3 0.0210(17) 0.0188(16) 0.0136(13) 0.0000(11) -0.0068(12) -0.0010(13)
O4 0.0238(18) 0.0182(16) 0.0175(14) 0.0006(12) -0.0078(13) -0.0054(13)
N1 0.084(4) 0.074(4) 0.019(2) -0.006(2) -0.001(2) -0.062(4)
N2 0.048(3) 0.043(3) 0.029(2) 0.005(2) -0.012(2) -0.029(2)
N3 0.067(4) 0.059(4) 0.033(3) 0.000(2) -0.003(3) -0.032(3)
C1 0.028(3) 0.018(2) 0.0154(19) 0.0001(16) -0.0031(18) -0.0024(19)
C2 0.045(3) 0.037(3) 0.014(2) -0.0049(19) -0.006(2) -0.021(3)
C3 0.053(4) 0.038(3) 0.021(2) 0.001(2) -0.010(2) -0.030(3)
C4 0.037(3) 0.026(3) 0.014(2) -0.0039(18) -0.0045(19) -0.011(2)
C5 0.022(2) 0.017(2) 0.0149(19) -0.0026(16) -0.0017(17) -0.0009(18)
C6 0.018(2) 0.018(2) 0.0156(19) -0.0012(16) -0.0027(17) -0.0037(17)
C7 0.026(2) 0.016(2) 0.0136(18) -0.0038(16) -0.0073(17) -0.0005(18)
C8 0.017(2) 0.017(2) 0.0159(19) -0.0017(16) -0.0064(16) 0.0039(17)
O1A 0.0228(18) 0.0158(16) 0.0281(17) -0.0105(13) -0.0097(14) 0.0045(13)
O2A 0.0270(19) 0.0182(16) 0.0321(18) -0.0098(14) -0.0121(15) 0.0042(14)
O3A 0.031(2) 0.0287(19) 0.0298(18) -0.0080(15) -0.0189(16) 0.0014(16)
O4A 0.029(2) 0.0141(16) 0.039(2) -0.0053(14) -0.0130(16) 0.0009(14)
N1A 0.022(3) 0.042(3) 0.093(4) -0.046(3) -0.005(3) 0.000(2)
N2A 0.025(3) 0.027(2) 0.066(3) -0.013(2) -0.002(2) -0.002(2)
N3A 0.033(3) 0.037(3) 0.069(4) -0.008(3) 0.005(3) -0.007(2)
C1A 0.025(3) 0.014(2) 0.024(2) -0.0067(17) -0.0079(19) 0.0013(18)
C2A 0.027(3) 0.021(3) 0.044(3) -0.013(2) -0.013(2) -0.002(2)
C3A 0.023(3) 0.025(3) 0.051(3) -0.011(2) -0.008(2) -0.002(2)
C4A 0.025(3) 0.018(2) 0.033(3) -0.0127(19) -0.007(2) 0.0027(19)
C5A 0.022(2) 0.013(2) 0.025(2) -0.0043(17) -0.0087(19) 0.0015(17)
C6A 0.019(2) 0.016(2) 0.019(2) -0.0027(16) -0.0076(17) 0.0045(17)
C7A 0.021(2) 0.014(2) 0.021(2) -0.0059(16) -0.0077(18) 0.0037(17)
C8A 0.024(2) 0.016(2) 0.019(2) -0.0007(16) -0.0037(18) -0.0033(18)
O1B 0.033(2) 0.0166(16) 0.0176(15) -0.0036(12) -0.0011(14) -0.0083(14)
O2B 0.035(2) 0.0179(16) 0.0173(15) 0.0007(12) -0.0080(14) -0.0104(14)
O3B 0.044(2) 0.0158(16) 0.0226(16) -0.0047(13) -0.0120(15) -0.0034(15)
O4B 0.030(2) 0.0306(19) 0.0119(14) -0.0039(13) -0.0032(13) -0.0093(15)
N1B 0.124(6) 0.048(3) 0.0101(19) -0.002(2) 0.006(3) -0.055(4)
N2B 0.101(5) 0.050(3) 0.016(2) -0.002(2) 0.002(3) -0.041(3)
N3B 0.129(7) 0.061(4) 0.036(3) 0.008(3) -0.004(4) -0.053(4)
C1B 0.026(3) 0.016(2) 0.0159(19) -0.0032(16) -0.0005(18) -0.0054(18)
C2B 0.058(4) 0.021(2) 0.016(2) -0.0046(18) 0.000(2) -0.022(2)
C3B 0.069(4) 0.027(3) 0.014(2) -0.0039(19) 0.002(2) -0.022(3)
C4B 0.045(3) 0.021(2) 0.018(2) -0.0004(18) -0.002(2) -0.016(2)
C5B 0.023(2) 0.016(2) 0.0139(18) -0.0027(16) -0.0037(17) -0.0069(18)
C6B 0.026(2) 0.017(2) 0.0149(19) 0.0007(16) -0.0053(17) -0.0016(18)
C7B 0.025(2) 0.013(2) 0.020(2) -0.0035(16) -0.0038(18) -0.0028(18)
C8B 0.018(2) 0.019(2) 0.0155(19) -0.0097(16) -0.0026(16) -0.0013(17)
O1C 0.0186(17) 0.0289(18) 0.0180(15) 0.0037(13) -0.0051(13) 0.0031(14)
O2C 0.0145(16) 0.0288(18) 0.0209(15) 0.0046(13) -0.0020(13) 0.0068(13)
O3C 0.039(2) 0.049(2) 0.0192(17) -0.0028(16) -0.0056(16) 0.0253(19)
O4C 0.0147(16) 0.0230(17) 0.0174(14) -0.0044(12) -0.0011(12) 0.0016(13)
C1C 0.021(2) 0.022(2) 0.020(2) 0.0004(18) -0.0047(18) 0.0014(19)
C2C 0.027(3) 0.045(3) 0.022(2) 0.008(2) -0.005(2) 0.009(2)
C3C 0.017(3) 0.061(4) 0.024(2) 0.004(2) 0.001(2) 0.009(2)
C4C 0.018(2) 0.041(3) 0.022(2) -0.002(2) -0.0041(19) 0.006(2)
C5C 0.023(2) 0.019(2) 0.017(2) -0.0003(17) -0.0039(18) 0.0048(18)
C6C 0.013(2) 0.023(2) 0.019(2) -0.0001(17) -0.0046(17) 0.0041(17)
C7C 0.020(2) 0.016(2) 0.018(2) -0.0031(16) -0.0050(17) 0.0022(17)
C8C 0.016(2) 0.020(2) 0.019(2) -0.0033(17) -0.0075(17) -0.0012(17)
O1D 0.0244(18) 0.0137(15) 0.0277(17) -0.0005(13) -0.0020(14) 0.0001(13)
O2D 0.0229(18) 0.0244(17) 0.0190(15) 0.0000(13) 0.0009(13) 0.0044(14)
O3D 0.045(2) 0.0176(17) 0.0191(16) 0.0046(13) 0.0075(15) 0.0058(15)
O4D 0.037(2) 0.0134(15) 0.0215(16) 0.0009(12) 0.0000(14) 0.0031(14)
N1D 0.035(3) 0.028(2) 0.030(2) 0.0094(19) 0.0122(19) 0.011(2)
N2D 0.032(3) 0.026(2) 0.024(2) 0.0003(17) 0.0052(18) -0.0011(19)
N3D 0.031(3) 0.038(3) 0.032(2) -0.004(2) 0.005(2) 0.005(2)
C1D 0.020(2) 0.015(2) 0.0167(19) -0.0004(16) -0.0011(17) -0.0003(17)
C2D 0.024(2) 0.013(2) 0.021(2) 0.0011(17) 0.0022(18) -0.0001(18)
C3D 0.020(2) 0.022(2) 0.021(2) 0.0017(18) 0.0040(18) 0.0002(19)
C4D 0.024(3) 0.018(2) 0.021(2) 0.0008(17) -0.0005(19) 0.0017(19)
C5D 0.030(3) 0.016(2) 0.0097(18) 0.0001(15) -0.0009(17) 0.0041(19)
C6D 0.025(3) 0.015(2) 0.0143(19) 0.0000(16) 0.0000(18) 0.0005(18)
C7D 0.023(2) 0.015(2) 0.0155(19) -0.0043(16) -0.0039(17) -0.0040(18)
C8D 0.033(3) 0.013(2) 0.015(2) 0.0001(16) -0.0023(19) 0.0049(19)
O1E 0.0245(18) 0.0183(16) 0.0292(17) 0.0000(13) -0.0146(14) 0.0042(14)
O2E 0.0213(18) 0.0139(16) 0.044(2) 0.0073(14) -0.0062(16) 0.0002(13)
O3E 0.0241(18) 0.0128(15) 0.0312(17) 0.0022(13) -0.0052(14) -0.0028(13)
O4E 0.0166(17) 0.0244(17) 0.0251(16) 0.0035(13) -0.0034(13) -0.0044(13)
N1E 0.021(2) 0.022(2) 0.051(3) 0.007(2) -0.009(2) -0.0009(17)
N2E 0.017(2) 0.020(2) 0.044(3) -0.0033(18) -0.0071(19) -0.0021(16)
N3E 0.033(3) 0.024(2) 0.049(3) -0.001(2) -0.017(2) 0.004(2)
C1E 0.015(2) 0.014(2) 0.025(2) 0.0002(17) -0.0032(17) 0.0000(17)
C2E 0.015(2) 0.020(2) 0.038(3) 0.004(2) -0.006(2) -0.0039(18)
C3E 0.015(2) 0.020(2) 0.033(2) 0.0006(19) -0.0070(19) -0.0009(18)
C4E 0.016(2) 0.013(2) 0.027(2) -0.0001(17) -0.0045(18) 0.0013(17)
C5E 0.019(2) 0.015(2) 0.0177(19) 0.0005(16) -0.0052(17) -0.0017(17)
C6E 0.015(2) 0.016(2) 0.019(2) -0.0008(16) -0.0062(17) 0.0018(17)
C7E 0.020(2) 0.014(2) 0.021(2) 0.0006(16) -0.0019(18) 0.0010(17)
C8E 0.020(2) 0.015(2) 0.0172(19) -0.0025(16) -0.0047(17) -0.0030(17)
O1S 0.0217(18) 0.0188(16) 0.0273(17) -0.0007(13) -0.0050(14) 0.0064(13)
N1S 0.031(3) 0.023(2) 0.036(2) 0.0000(18) -0.016(2) 0.0094(18)
C1S 0.060(5) 0.043(4) 0.049(4) 0.019(3) -0.019(3) 0.005(3)
C2S 0.033(3) 0.043(4) 0.063(4) -0.006(3) -0.015(3) 0.012(3)
C3S 0.024(3) 0.024(2) 0.026(2) -0.0057(19) -0.003(2) 0.006(2)
O1SA 0.036(2) 0.032(2) 0.0314(19) -0.0118(16) -0.0049(17) 0.0057(17)
N1SA 0.057(4) 0.034(3) 0.063(4) -0.019(3) -0.011(3) 0.007(3)
C3SA 0.021(6) 0.054(8) 0.047(7) -0.028(6) 0.003(5) 0.001(6)
C1SB 0.040(8) 0.040(7) 0.075(9) -0.008(7) -0.019(7) -0.008(6)
C3SB 0.027(7) 0.054(8) 0.045(7) -0.007(6) -0.004(5) 0.010(6)
O1SC 0.038(2) 0.034(2) 0.0318(19) 0.0032(16) -0.0210(17) -0.0106(18)
N1SC 0.027(6) 0.040(6) 0.040(5) 0.000(5) -0.017(4) -0.005(5)
C1SC 0.035(8) 0.067(10) 0.105(13) 0.006(9) -0.031(8) -0.005(7)
C2SC 0.042(7) 0.074(9) 0.021(5) 0.006(5) -0.014(5) -0.019(7)
C3SC 0.054(9) 0.068(9) 0.023(5) 0.018(6) -0.014(6) -0.033(7)
N1SD 0.039(7) 0.040(6) 0.046(6) -0.018(5) -0.027(5) 0.008(5)
C2SD 0.065(13) 0.26(3) 0.065(11) -0.088(16) -0.005(9) -0.060(17)
C3SD 0.029(7) 0.100(13) 0.066(10) -0.053(9) -0.008(7) -0.012(8)
O1W 0.071(4) 0.051(3) 0.059(3) -0.013(2) -0.027(3) 0.018(3)
O2W 0.074(4) 0.134(6) 0.069(4) -0.028(4) -0.020(3) 0.034(4)
O3W 0.029(2) 0.0221(17) 0.0230(16) -0.0032(13) -0.0110(14) 0.0039(14)
O4W 0.027(2) 0.0243(19) 0.044(2) 0.0053(16) -0.0037(17) -0.0071(15)
O5W 0.0166(17) 0.040(2) 0.0280(17) -0.0177(15) -0.0045(14) -0.0030(15)
O6W 0.0293(19) 0.0243(17) 0.0111(14) -0.0020(12) -0.0035(13) 0.0072(14)
O1SE 0.076(5) 0.070(4) 0.104(5) 0.004(3) -0.045(4) 0.027(3)

loop_
_atom_type_symbol
_atom_type_description
_atom_type_scat_dispersion_real
_atom_type_scat_dispersion_imag
_atom_type_scat_source
C C 0.0033 0.0016 'International Tables Vol C Tables 4.2.6.8 and 6.1.1.4'
H H 0.0000 0.0000 'International Tables Vol C Tables 4.2.6.8 and 6.1.1.4'
N N 0.0061 0.0033 'International Tables Vol C Tables 4.2.6.8 and 6.1.1.4'
O O 0.0106 0.0060 'International Tables Vol C Tables 4.2.6.8 and 6.1.1.4'
Gd Gd -0.1653 3.9035 'International Tables Vol C Tables 4.2.6.8 and 6.1.1.4'

loop_
_geom_angle_atom_site_label_1
_geom_angle_atom_site_label_2
_geom_angle_atom_site_label_3
_geom_angle
_geom_angle_site_symmetry_1
_geom_angle_site_symmetry_3
O3C Gd1 O3D 76.27(12) . .
O3C Gd1 O3E 109.79(14) . .
O3D Gd1 O3E 77.84(12) . .
O3C Gd1 O3A 140.70(13) . .
O3D Gd1 O3A 75.71(13) . .
O3E Gd1 O3A 90.51(12) . .
O3C Gd1 O6W 139.08(11) . .
O3D Gd1 O6W 144.19(11) . .
O3E Gd1 O6W 82.45(12) . .
O3A Gd1 O6W 74.87(12) . .
O3C Gd1 O1SC 73.91(14) . .
O3D Gd1 O1SC 128.87(14) . .
O3E Gd1 O1SC 74.57(12) . .
O3A Gd1 O1SC 145.26(13) . .
O6W Gd1 O1SC 72.22(13) . .
O3C Gd1 O2B 73.01(14) . .
O3D Gd1 O2B 83.99(12) . .
O3E Gd1 O2B 160.14(11) . .
O3A Gd1 O2B 77.15(12) . .
O6W Gd1 O2B 108.64(12) . .
O1SC Gd1 O2B 124.03(11) . .
O3C Gd1 O1B 77.05(13) . .
O3D Gd1 O1B 133.97(11) . .
O3E Gd1 O1B 147.12(11) . .
O3A Gd1 O1B 104.11(12) . .
O6W Gd1 O1B 73.51(11) . .
O1SC Gd1 O1B 76.90(12) . .
O2B Gd1 O1B 52.48(10) . .
O3C Gd1 C7B 71.24(15) . .
O3D Gd1 C7B 108.43(13) . .
O3E Gd1 C7B 173.60(12) . .
O3A Gd1 C7B 92.32(13) . .
O6W Gd1 C7B 92.74(13) . .
O1SC Gd1 C7B 99.98(13) . .
O2B Gd1 C7B 26.15(11) . .
O1B Gd1 C7B 26.48(11) . .
O1E Gd2 O4B 77.47(12) . .
O1E Gd2 O4 144.96(11) . .
O4B Gd2 O4 83.64(11) . .
O1E Gd2 O1D 78.72(12) . .
O4B Gd2 O1D 106.92(11) . .
O4 Gd2 O1D 78.97(12) . .
O1E Gd2 O2A 129.06(11) . .
O4B Gd2 O2A 87.36(12) . .
O4 Gd2 O2A 78.45(11) . .
O1D Gd2 O2A 151.64(11) . .
O1E Gd2 O1 76.68(12) . .
O4B Gd2 O1 146.53(11) . .
O4 Gd2 O1 129.16(10) . .
O1D Gd2 O1 88.43(12) . .
O2A Gd2 O1 92.67(12) . .
O1E Gd2 O2 124.32(12) . .
O4B Gd2 O2 158.12(12) . .
O4 Gd2 O2 76.51(11) . .
O1D Gd2 O2 78.43(11) . .
O2A Gd2 O2 79.81(12) . .
O1 Gd2 O2 52.67(11) . .
O1E Gd2 O1A 76.61(11) . .
O4B Gd2 O1A 79.11(11) . .
O4 Gd2 O1A 128.41(11) . .
O1D Gd2 O1A 152.61(11) . .
O2A Gd2 O1A 52.70(11) . .
O1 Gd2 O1A 74.50(12) . .
O2 Gd2 O1A 106.15(11) . .
O1E Gd2 C7A 102.56(12) . .
O4B Gd2 C7A 79.73(12) . .
O4 Gd2 C7A 102.74(13) . .
O1D Gd2 C7A 173.32(12) . .
O2A Gd2 C7A 26.50(12) . .
O1 Gd2 C7A 85.51(13) . .
O2 Gd2 C7A 95.62(12) . .
O1A Gd2 C7A 26.47(12) . .
O1E Gd2 C7 100.98(13) . .
O4B Gd2 C7 169.40(12) . .
O4 Gd2 C7 102.64(12) . .
O1D Gd2 C7 82.84(12) . .
O2A Gd2 C7 85.59(12) . .
O1 Gd2 C7 26.54(12) . .
O2 Gd2 C7 26.13(12) . .
O1A Gd2 C7 90.32(12) . .
C7A Gd2 C7 90.48(13) . .
O4D Gd3 O2E 153.89(12) . .
O4D Gd3 O4C 82.37(11) . .
O2E Gd3 O4C 94.46(12) . .
O4D Gd3 O5W 81.30(12) . .
O2E Gd3 O5W 72.97(12) . .
O4C Gd3 O5W 73.84(11) . .
O4D Gd3 O3W 75.87(12) . .
O2E Gd3 O3W 92.61(12) . .
O4C Gd3 O3W 143.56(11) . .
O5W Gd3 O3W 74.24(12) . .
O4D Gd3 O1SA 124.31(12) . .
O2E Gd3 O1SA 70.93(13) . .
O4C Gd3 O1SA 145.30(12) . .
O5W Gd3 O1SA 127.12(13) . .
O3W Gd3 O1SA 70.24(12) . .
O4D Gd3 O4W 73.01(12) . .
O2E Gd3 O4W 132.65(12) . .
O4C Gd3 O4W 101.97(12) . .
O5W Gd3 O4W 154.31(13) . .
O3W Gd3 O4W 99.16(12) . .
O1SA Gd3 O4W 70.47(14) . .
O4D Gd3 O1S 129.40(12) . .
O2E Gd3 O1S 71.98(11) . .
O4C Gd3 O1S 69.52(11) . .
O5W Gd3 O1S 126.08(11) . .
O3W Gd3 O1S 145.93(11) . .
O1SA Gd3 O1S 75.98(12) . .
O4W Gd3 O1S 72.92(12) . .
O4E Gd4 O3 149.96(11) . .
O4E Gd4 O3B 85.30(13) . .
O3 Gd4 O3B 91.28(11) . .
O4E Gd4 O2D 75.89(12) . .
O3 Gd4 O2D 76.01(11) . .
O3B Gd4 O2D 103.84(12) . .
O4E Gd4 O4A 108.01(12) . 1_545
O3 Gd4 O4A 84.51(11) . 1_545
O3B Gd4 O4A 159.77(13) . 1_545
O2D Gd4 O4A 94.35(13) . 1_545
O4E Gd4 O2C 78.21(11) . .
O3 Gd4 O2C 130.88(11) . .
O3B Gd4 O2C 81.86(12) . .
O2D Gd4 O2C 152.85(11) . .
O4A Gd4 O2C 85.98(12) 1_545 .
O4E Gd4 O1C 129.91(11) . .
O3 Gd4 O1C 77.63(10) . .
O3B Gd4 O1C 76.71(13) . .
O2D Gd4 O1C 153.64(11) . .
O4A Gd4 O1C 83.06(12) 1_545 .
O2C Gd4 O1C 53.39(10) . .
O4E Gd4 C7C 104.07(12) . .
O3 Gd4 C7C 104.17(12) . .
O3B Gd4 C7C 76.93(13) . .
O2D Gd4 C7C 179.22(12) . .
O4A Gd4 C7C 84.92(13) 1_545 .
O2C Gd4 C7C 26.88(11) . .
O1C Gd4 C7C 26.55(11) . .
C7 O1 Gd2 94.0(3) . .
C7 O2 Gd2 92.5(2) . .
C8 O3 Gd4 131.0(3) . .
C8 O4 Gd2 149.7(3) . .
N2 N1 C3 116.6(5) . .
N3 N2 N1 173.4(6) . .
C2 C1 C6 120.6(4) . .
C2 C1 C7 120.5(4) . .
C6 C1 C7 118.9(4) . .
C1 C2 C3 119.4(4) . .
C1 C2 H2A 120.3 . .
C3 C2 H2A 120.3 . .
C2 C3 C4 120.4(5) . .
C2 C3 N1 115.7(4) . .
C4 C3 N1 123.9(4) . .
C3 C4 C5 119.8(4) . .
C3 C4 H4A 120.1 . .
C5 C4 H4A 120.1 . .
C6 C5 C4 119.7(4) . .
C6 C5 C8 120.0(4) . 2_666
C4 C5 C8 120.3(4) . 2_666
C1 C6 C5 120.1(4) . .
C1 C6 H6A 120.0 . .
C5 C6 H6A 120.0 . .
O2 C7 O1 120.9(4) . .
O2 C7 C1 120.1(4) . .
O1 C7 C1 119.0(4) . .
O2 C7 Gd2 61.4(2) . .
O1 C7 Gd2 59.5(2) . .
C1 C7 Gd2 178.5(3) . .
O4 C8 O3 125.4(4) . .
O4 C8 C5 117.5(4) . 2_666
O3 C8 C5 117.1(4) . 2_666
C7A O1A Gd2 91.3(3) . .
C7A O2A Gd2 94.7(3) . .
C8A O3A Gd1 165.6(3) . .
C8A O4A Gd4 122.6(3) . 1_565
N2A N1A C3A 117.4(5) . .
N3A N2A N1A 172.7(6) . .
C2A C1A C6A 119.6(4) . .
C2A C1A C7A 118.7(4) . .
C6A C1A C7A 121.6(4) . .
C1A C2A C3A 120.6(5) . .
C1A C2A H2AA 119.7 . .
C3A C2A H2AA 119.7 . .
C4A C3A C2A 120.1(5) . .
C4A C3A N1A 124.5(5) . .
C2A C3A N1A 115.3(5) . .
C3A C4A C5A 119.7(5) . .
C3A C4A H4AA 120.2 . .
C5A C4A H4AA 120.2 . .
C4A C5A C6A 120.3(4) . .
C4A C5A C8A 118.1(4) . .
C6A C5A C8A 121.6(4) . .
C1A C6A C5A 119.5(4) . .
C1A C6A H6AA 120.2 . .
C5A C6A H6AA 120.2 . .
O1A C7A O2A 120.1(4) . .
O1A C7A C1A 120.4(4) . .
O2A C7A C1A 119.5(4) . .
O1A C7A Gd2 62.2(2) . .
O2A C7A Gd2 58.8(2) . .
C1A C7A Gd2 169.0(3) . .
O3A C8A O4A 123.4(4) . .
O3A C8A C5A 120.1(4) . .
O4A C8A C5A 116.5(4) . .
C7B O1B Gd1 92.0(2) . .
C7B O2B Gd1 95.1(3) . .
C8B O3B Gd4 135.8(3) . .
C8B O4B Gd2 167.3(3) . .
N2B N1B C3B 117.0(5) . .
N3B N2B N1B 172.2(6) . .
C2B C1B C6B 120.1(4) . .
C2B C1B C7B 121.2(4) . .
C6B C1B C7B 118.7(4) . .
C1B C2B C3B 119.6(4) . .
C1B C2B H2BA 120.2 . .
C3B C2B H2BA 120.2 . .
C2B C3B C4B 120.3(4) . .
C2B C3B N1B 115.8(4) . .
C4B C3B N1B 123.8(4) . .
C5B C4B C3B 119.4(4) . .
C5B C4B H4BA 120.3 . .
C3B C4B H4BA 120.3 . .
C6B C5B C4B 120.6(4) . .
C6B C5B C8B 120.4(4) . .
C4B C5B C8B 118.9(4) . .
C5B C6B C1B 119.9(4) . .
C5B C6B H6BA 120.0 . .
C1B C6B H6BA 120.0 . .
O2B C7B O1B 119.7(4) . .
O2B C7B C1B 119.3(4) . .
O1B C7B C1B 121.0(4) . .
O2B C7B Gd1 58.7(2) . .
O1B C7B Gd1 61.5(2) . .
C1B C7B Gd1 172.3(3) . .
O4B C8B O3B 123.7(4) . .
O4B C8B C5B 118.6(4) . .
O3B C8B C5B 117.7(4) . .
C7C O1C Gd4 92.1(3) . .
C7C O2C Gd4 94.1(2) . .
C8C O3C Gd1 164.0(4) . .
C8C O4C Gd3 143.0(3) . .
N2C N1C C3C 114.1(8) . .
N3C N2C N1C 172.8(13) . .
N2C' N1C' C3C 117.8(11) . .
N3C' N2C' N1C' 176.9(18) . .
C6C C1C C2C 119.4(4) . .
C6C C1C C7C 121.7(4) . .
C2C C1C C7C 118.9(4) . .
C3C C2C C1C 120.1(4) . .
C3C C2C H2CA 120.0 . .
C1C C2C H2CA 120.0 . .
C4C C3C C2C 120.3(5) . .
C4C C3C N1C 116.9(5) . .
C2C C3C N1C 121.7(5) . .
C4C C3C N1C' 120.7(6) . .
C2C C3C N1C' 116.9(6) . .
N1C C3C N1C' 25.2(5) . .
C3C C4C C5C 119.6(4) . .
C3C C4C H4CA 120.2 . .
C5C C4C H4CA 120.2 . .
C6C C5C C4C 120.0(4) . .
C6C C5C C8C 120.5(4) . 2_667
C4C C5C C8C 119.5(4) . 2_667
C5C C6C C1C 120.5(4) . .
C5C C6C H6CA 119.7 . .
C1C C6C H6CA 119.7 . .
O1C C7C O2C 120.2(4) . .
O1C C7C C1C 120.5(4) . .
O2C C7C C1C 119.2(4) . .
O1C C7C Gd4 61.3(2) . .
O2C C7C Gd4 59.1(2) . .
C1C C7C Gd4 175.7(3) . .
O3C C8C O4C 125.7(4) . .
O3C C8C C5C 116.9(4) . 2_667
O4C C8C C5C 117.3(4) . 2_667
C7D O1D Gd2 127.9(3) . .
C7D O2D Gd4 169.0(3) . .
C8D O3D Gd1 157.4(4) . .
C8D O4D Gd3 143.5(3) . .
N2D N1D C3D 116.5(4) . .
N3D N2D N1D 172.7(5) . .
C2D C1D C6D 119.4(4) . 1_545
C2D C1D C7D 120.1(4) . .
C6D C1D C7D 120.4(4) 1_545 .
C3D C2D C1D 120.0(4) . .
C3D C2D H2DA 120.0 . .
C1D C2D H2DA 120.0 . .
C2D C3D C4D 121.0(4) . 1_545
C2D C3D N1D 114.8(4) . .
C4D C3D N1D 124.2(4) 1_545 .
C5D C4D C3D 118.7(4) . 1_565
C6D C5D C4D 120.4(4) . .
C6D C5D C8D 120.0(4) . .
C4D C5D C8D 119.6(4) . .
C5D C6D C1D 120.4(4) . 1_565
C5D C6D H6D 121(3) . .
C1D C6D H6D 118(3) 1_565 .
O2D C7D O1D 123.6(4) . .
O2D C7D C1D 117.8(4) . .
O1D C7D C1D 118.5(4) . .
O3D C8D O4D 125.5(4) . .
O3D C8D C5D 117.1(4) . .
O4D C8D C5D 117.4(4) . .
C7E O1E Gd2 167.2(3) . .
C7E O2E Gd3 147.2(3) . .
C8E O3E Gd1 134.3(3) . .
C8E O4E Gd4 157.7(3) 1_545 .
C8E O4E H4EA 109.5 1_545 .
Gd4 O4E H4EA 82.3 . .
N2E N1E C3E 115.0(4) . .
N3E N2E N1E 173.8(5) . .
C6E C1E C2E 119.7(4) . .
C6E C1E C7E 120.8(4) . .
C2E C1E C7E 119.5(4) . .
C3E C2E C1E 119.4(4) . .
C3E C2E H2EA 120.3 . .
C1E C2E H2EA 120.3 . .
C2E C3E C4E 120.9(4) . .
C2E C3E N1E 115.9(4) . .
C4E C3E N1E 123.2(4) . .
C3E C4E C5E 119.1(4) . .
C3E C4E H4EB 120.4 . .
C5E C4E H4EB 120.4 . .
C6E C5E C4E 120.4(4) . .
C6E C5E C8E 120.6(4) . 1_545
C4E C5E C8E 118.9(4) . 1_545
C5E C6E C1E 120.4(4) . .
C5E C6E H6EA 119.8 . .
C1E C6E H6EA 119.8 . .
O1E C7E O2E 124.0(4) . .
O1E C7E C1E 118.8(4) . .
O2E C7E C1E 117.2(4) . .
O4E C8E O3E 124.4(4) 1_565 .
O4E C8E C5E 118.6(4) 1_565 1_565
O3E C8E C5E 117.0(4) . 1_565
C3S O1S Gd3 119.4(3) . .
C3S N1S C2S 121.5(5) . .
C3S N1S C1S 121.2(5) . .
C2S N1S C1S 117.2(5) . .
N1S C1S H1SA 109.5 . .
N1S C1S H1SB 109.5 . .
H1SA C1S H1SB 109.5 . .
N1S C1S H1SC 109.5 . .
H1SA C1S H1SC 109.5 . .
H1SB C1S H1SC 109.5 . .
N1S C2S H2SA 109.5 . .
N1S C2S H2SB 109.5 . .
H2SA C2S H2SB 109.5 . .
N1S C2S H2SC 109.5 . .
H2SA C2S H2SC 109.5 . .
H2SB C2S H2SC 109.5 . .
O1S C3S N1S 125.0(5) . .
O1S C3S H3SA 117.5 . .
N1S C3S H3SA 117.5 . .
C3SA O1SA C3SB 48.8(9) . .
C3SA O1SA Gd3 128.5(6) . .
C3SB O1SA Gd3 133.9(6) . .
C3SB N1SA C3SA 46.9(8) . .
C3SB N1SA C1SA 172.8(12) . .
C3SA N1SA C1SA 130.4(12) . .
C3SB N1SA C2SB 129.2(11) . .
C3SA N1SA C2SB 170.5(10) . .
C1SA N1SA C2SB 52.2(10) . .
C3SB N1SA C2SA 67.0(10) . .
C3SA N1SA C2SA 113.9(11) . .
C1SA N1SA C2SA 115.3(12) . .
C2SB N1SA C2SA 63.3(10) . .
C3SB N1SA C1SB 119.0(9) . .
C3SA N1SA C1SB 72.2(8) . .
C1SA N1SA C1SB 59.3(10) . .
C2SB N1SA C1SB 111.4(9) . .
C2SA N1SA C1SB 172.9(10) . .
N1SA C1SA H1SD 109.5 . .
N1SA C1SA H1SE 109.5 . .
N1SA C1SA H1SF 109.5 . .
N1SA C2SA H2SD 109.5 . .
N1SA C2SA H2SE 109.5 . .
N1SA C2SA H2SF 109.5 . .
O1SA C3SA N1SA 133.8(12) . .
O1SA C3SA H3SC 113.1 . .
N1SA C3SA H3SC 113.1 . .
N1SA C1SB H1SG 109.5 . .
N1SA C1SB H1SH 109.5 . .
H1SG C1SB H1SH 109.5 . .
N1SA C1SB H1SI 109.5 . .
H1SG C1SB H1SI 109.5 . .
H1SH C1SB H1SI 109.5 . .
N1SA C2SB H2SG 109.5 . .
N1SA C2SB H2SH 109.5 . .
H2SG C2SB H2SH 109.5 . .
N1SA C2SB H2SI 109.5 . .
H2SG C2SB H2SI 109.5 . .
H2SH C2SB H2SI 109.5 . .
O1SA C3SB N1SA 130.1(12) . .
O1SA C3SB H3SD 114.9 . .
N1SA C3SB H3SD 114.9 . .
C3SD O1SC C3SC 56.3(9) . .
C3SD O1SC Gd1 166.0(8) . .
C3SC O1SC Gd1 136.0(6) . .
C3SC N1SC C2SC 121.8(10) . .
C3SC N1SC C1SC 118.4(12) . .
C2SC N1SC C1SC 118.7(11) . .
O1SC C3SC N1SC 128.3(11) . .
O1SC C3SC H3SF 115.9 . .
N1SC C3SC H3SF 115.9 . .
C3SD N1SD C2SD 137.9(16) . .
C3SD N1SD C1SD 111.1(14) . .
C2SD N1SD C1SD 108.3(16) . .
N1SD C1SD H1SM 109.5 . .
N1SD C1SD H1SN 109.5 . .
H1SM C1SD H1SN 109.5 . .
N1SD C1SD H1SO 109.5 . .
H1SM C1SD H1SO 109.5 . .
H1SN C1SD H1SO 109.5 . .
N1SD C2SD H2SM 109.5 . .
N1SD C2SD H2SN 109.5 . .
H2SM C2SD H2SN 109.5 . .
N1SD C2SD H2SO 109.5 . .
H2SM C2SD H2SO 109.5 . .
H2SN C2SD H2SO 109.5 . .
O1SC C3SD N1SD 138.2(18) . .
O1SC C3SD H3SE 110.9 . .
N1SD C3SD H3SE 110.9 . .
Gd3 O3W H3WA 109.5 . .
Gd3 O4W H4WA 109.5 . .
Gd3 O5W H5WA 109.5 . .
Gd1 O6W H6WA 109.5 . .
C3SE O1SE C3SF 78(2) . .
N1SE C2SE N1SF 77.8(16) . .
C2SE N1SE C1SE 133(3) . .
C2SE N1SE C3SE 110(2) . .
C1SE N1SE C3SE 115(2) . .
O1SE C3SE N1SE 146(4) . .
O1SE C3SE H3SB 107.0 . .
N1SE C3SE H3SB 107.0 . .
C2SE N1SF C3SF 127.8(12) . .
C2SE N1SF C2SF 109.8(15) . .
C3SF N1SF C2SF 118.7(15) . .
O1SE C3SF N1SF 132.9(13) . .
O1SE C3SF H3SG 113.5 . .
N1SF C3SF H3SG 113.5 . .
N1SF C2SF H2SP 109.5 . .
N1SF C2SF H2SQ 109.5 . .
H2SP C2SF H2SQ 109.5 . .
N1SF C2SF H2SR 109.5 . .
H2SP C2SF H2SR 109.5 . .
H2SQ C2SF H2SR 109.5 . .

loop_
_geom_bond_atom_site_label_1
_geom_bond_atom_site_label_2
_geom_bond_distance
_geom_bond_site_symmetry_2
Gd1 O3C 2.313(4) .
Gd1 O3D 2.332(3) .
Gd1 O3E 2.343(3) .
Gd1 O3A 2.357(3) .
Gd1 O6W 2.381(3) .
Gd1 O1SC 2.401(4) .
Gd1 O2B 2.446(3) .
Gd1 O1B 2.507(3) .
Gd1 C7B 2.851(4) .
Gd2 O1E 2.295(3) .
Gd2 O4B 2.307(3) .
Gd2 O4 2.316(3) .
Gd2 O1D 2.413(3) .
Gd2 O2A 2.432(3) .
Gd2 O1 2.451(3) .
Gd2 O2 2.493(3) .
Gd2 O1A 2.508(3) .
Gd2 C7A 2.834(4) .
Gd2 C7 2.837(4) .
Gd3 O4D 2.348(3) .
Gd3 O2E 2.363(3) .
Gd3 O4C 2.369(3) .
Gd3 O5W 2.391(3) .
Gd3 O3W 2.416(3) .
Gd3 O1SA 2.418(4) .
Gd3 O4W 2.429(3) .
Gd3 O1S 2.479(3) .
Gd4 O4E 2.280(3) .
Gd4 O3 2.290(3) .
Gd4 O3B 2.298(3) .
Gd4 O2D 2.317(3) .
Gd4 O4A 2.338(3) 1_545
Gd4 O2C 2.411(3) .
Gd4 O1C 2.462(3) .
Gd4 C7C 2.804(4) .
O1 C7 1.271(5) .
O2 C7 1.251(6) .
O3 C8 1.262(5) .
O4 C8 1.251(5) .
N1 N2 1.238(6) .
N1 C3 1.423(7) .
N2 N3 1.117(6) .
C1 C2 1.388(7) .
C1 C6 1.388(6) .
C1 C7 1.501(6) .
C2 C3 1.390(7) .
C2 H2A 0.9300 .
C3 C4 1.393(7) .
C4 C5 1.395(7) .
C4 H4A 0.9300 .
C5 C6 1.390(6) .
C5 C8 1.492(6) 2_666
C6 H6A 0.9300 .
C8 C5 1.492(6) 2_666
O1A C7A 1.264(6) .
O2A C7A 1.269(5) .
O3A C8A 1.244(6) .
O4A C8A 1.265(5) .
O4A Gd4 2.338(3) 1_565
N1A N2A 1.221(7) .
N1A C3A 1.422(7) .
N2A N3A 1.129(7) .
C1A C2A 1.386(7) .
C1A C6A 1.394(7) .
C1A C7A 1.491(6) .
C2A C3A 1.387(7) .
C2A H2AA 0.9300 .
C3A C4A 1.381(7) .
C4A C5A 1.392(7) .
C4A H4AA 0.9300 .
C5A C6A 1.398(6) .
C5A C8A 1.510(6) .
C6A H6AA 0.9300 .
O1B C7B 1.272(5) .
O2B C7B 1.261(5) .
O3B C8B 1.256(5) .
O4B C8B 1.250(5) .
N1B N2B 1.244(7) .
N1B C3B 1.422(6) .
N2B N3B 1.123(7) .
C1B C2B 1.387(6) .
C1B C6B 1.395(6) .
C1B C7B 1.479(6) .
C2B C3B 1.393(7) .
C2B H2BA 0.9300 .
C3B C4B 1.397(7) .
C4B C5B 1.386(6) .
C4B H4BA 0.9300 .
C5B C6B 1.383(6) .
C5B C8B 1.500(6) .
C6B H6BA 0.9300 .
O1C C7C 1.254(5) .
O2C C7C 1.271(5) .
O3C C8C 1.235(6) .
O4C C8C 1.254(5) .
N1C N2C 1.206(12) .
N1C C3C 1.442(11) .
N2C N3C 1.143(15) .
N1C' N2C' 1.180(17) .
N1C' C3C 1.452(12) .
N2C' N3C' 1.169(19) .
C1C C6C 1.383(6) .
C1C C2C 1.394(7) .
C1C C7C 1.491(6) .
C2C C3C 1.386(7) .
C2C H2CA 0.9300 .
C3C C4C 1.383(7) .
C4C C5C 1.392(7) .
C4C H4CA 0.9300 .
C5C C6C 1.382(6) .
C5C C8C 1.511(6) 2_667
C6C H6CA 0.9300 .
C8C C5C 1.511(6) 2_667
O1D C7D 1.267(5) .
O2D C7D 1.251(5) .
O3D C8D 1.255(6) .
O4D C8D 1.259(6) .
N1D N2D 1.251(6) .
N1D C3D 1.427(6) .
N2D N3D 1.120(6) .
C1D C2D 1.391(6) .
C1D C6D 1.398(6) 1_545
C1D C7D 1.503(6) .
C2D C3D 1.388(7) .
C2D H2DA 0.9300 .
C3D C4D 1.402(6) 1_545
C4D C5D 1.393(6) .
C4D C3D 1.402(6) 1_565
C5D C6D 1.391(6) .
C5D C8D 1.515(6) .
C6D C1D 1.398(6) 1_565
C6D H6D 0.85(5) .
O1E C7E 1.235(6) .
O2E C7E 1.269(6) .
O3E C8E 1.261(5) .
O4E C8E 1.247(6) 1_545
O4E H4EA 0.8200 .
N1E N2E 1.255(6) .
N1E C3E 1.430(6) .
N2E N3E 1.122(6) .
C1E C6E 1.386(6) .
C1E C2E 1.400(6) .
C1E C7E 1.500(6) .
C2E C3E 1.388(6) .
C2E H2EA 0.9300 .
C3E C4E 1.390(6) .
C4E C5E 1.391(6) .
C4E H4EB 0.9300 .
C5E C6E 1.385(6) .
C5E C8E 1.498(6) 1_545
C6E H6EA 0.9300 .
C8E O4E 1.247(6) 1_565
C8E C5E 1.498(6) 1_565
O1S C3S 1.240(6) .
N1S C3S 1.333(6) .
N1S C2S 1.444(8) .
N1S C1S 1.452(7) .
C1S H1SA 0.9600 .
C1S H1SB 0.9600 .
C1S H1SC 0.9600 .
C2S H2SA 0.9600 .
C2S H2SB 0.9600 .
C2S H2SC 0.9600 .
C3S H3SA 0.9300 .
O1SA C3SA 1.178(13) .
O1SA C3SB 1.241(13) .
N1SA C3SB 1.242(15) .
N1SA C3SA 1.270(14) .
N1SA C1SA 1.40(2) .
N1SA C2SB 1.465(17) .
N1SA C2SA 1.53(2) .
N1SA C1SB 1.553(14) .
C1SA H1SD 0.9600 .
C1SA H1SE 0.9600 .
C1SA H1SF 0.9600 .
C2SA H2SD 0.9600 .
C2SA H2SE 0.9600 .
C2SA H2SF 0.9600 .
C3SA H3SC 0.9300 .
C1SB H1SG 0.9600 .
C1SB H1SH 0.9600 .
C1SB H1SI 0.9600 .
C2SB H2SG 0.9600 .
C2SB H2SH 0.9600 .
C2SB H2SI 0.9600 .
C3SB H3SD 0.9300 .
O1SC C3SD 1.144(14) .
O1SC C3SC 1.147(13) .
N1SC C3SC 1.336(15) .
N1SC C2SC 1.411(15) .
N1SC C1SC 1.425(17) .
C1SC H1SJ 0.9600 .
C1SC H1SK 0.9600 .
C1SC H1SL 0.9600 .
C2SC H2SJ 0.9600 .
C2SC H2SK 0.9600 .
C2SC H2SL 0.9600 .
C3SC H3SF 0.9300 .
N1SD C3SD 1.241(16) .
N1SD C2SD 1.351(17) .
N1SD C1SD 1.56(2) .
C1SD H1SM 0.9600 .
C1SD H1SN 0.9600 .
C1SD H1SO 0.9600 .
C2SD H2SM 0.9600 .
C2SD H2SN 0.9600 .
C2SD H2SO 0.9600 .
C3SD H3SE 0.9300 .
O3W H3WA 0.8200 .
O4W H4WA 0.8200 .
O5W H5WA 0.8200 .
O6W H6WA 0.8200 .
O1SE C3SE 0.83(3) .
O1SE C3SF 1.079(13) .
C2SE N1SE 1.07(2) .
C2SE N1SF 1.253(17) .
N1SE C1SE 1.26(3) .
N1SE C3SE 1.75(4) .
C1SE H1SP 0.9600 .
C1SE H1SQ 0.9600 .
C1SE H1SR 0.9600 .
C3SE H3SB 0.9300 .
N1SF C3SF 1.313(16) .
N1SF C2SF 1.48(3) .
C3SF H3SG 0.9300 .
C2SF H2SP 0.9600 .
C2SF H2SQ 0.9600 .
C2SF H2SR 0.9600 .
